data_7051942
loop_
_publ_author_name
'Degtyarenko, Anna S.'
'Solntsev, Pavlo V.'
'Krautscheid, Harald'
'Rusanov, Eduard B.'
'Chernega, Alexander N.'
'Domasevitch, Konstantin V.'

_publ_section_title
;
 Copper(i) and silver(i) coordination frameworks involving extended
 bipyridazine bridges
;
_journal_issue 11
_journal_name_full 'New Journal of Chemistry'
_journal_page_first 1910
_journal_paper_doi 10.1039/b801231h
_journal_volume 32
_journal_year 2008
_chemical_formula_sum 'C52 H33 Ag4 F12 N13 O8'
_chemical_formula_weight 1627.39
_chemical_name_systematic
;
Silver(I) Trifluoroacetate 4:3 complex with 1,4-bi(pyridazin-4-yl)benzene,
Acetonitrile solvate
;
_space_group_IT_number 2
_symmetry_cell_setting triclinic
_symmetry_space_group_name_Hall '-P 1'
_symmetry_space_group_name_H-M 'P -1'
_atom_sites_solution_hydrogens geom
_atom_sites_solution_primary direct
_atom_sites_solution_secondary difmap
_audit_creation_method SHELXL-97
_cell_angle_alpha 92.620(11)
_cell_angle_beta 108.916(11)
_cell_angle_gamma 117.522(10)
_cell_formula_units_Z 1
_cell_length_a 10.9059(10)
_cell_length_b 11.1531(11)
_cell_length_c 13.8012(13)
_cell_measurement_reflns_used 8000
_cell_measurement_temperature 223(2)
_cell_measurement_theta_max 28.15
_cell_measurement_theta_min 3.20
_cell_volume 1369.6(3)
_computing_cell_refinement 'IPDS Software (Stoe & Cie, 2000)'
_computing_data_collection 'IPDS Software (Stoe & Cie, 2000)'
_computing_data_reduction 'IPDS Software (Stoe & Cie, 2000)'
_computing_molecular_graphics 'Diamond 2.1e (Brandenburg, 1999)'
_computing_publication_material 'WinGX 1.700.00 (Farrugia, 1999)'
_computing_structure_refinement 'SHELXL-97 (Sheldrick, 1997)'
_computing_structure_solution 'SHELXS-97 (Sheldrick, 1997)'
_diffrn_ambient_temperature 223(2)
_diffrn_measured_fraction_theta_full 0.980
_diffrn_measured_fraction_theta_max 0.980
_diffrn_measurement_device_type 'Stoe Imaging plate diffraction system'
_diffrn_measurement_method '\f oscillation scans'
_diffrn_radiation_monochromator graphite
_diffrn_radiation_source 'fine-focus sealed tube'
_diffrn_radiation_type MoK\a
_diffrn_radiation_wavelength 0.71073
_diffrn_reflns_av_R_equivalents 0.0345
_diffrn_reflns_av_sigmaI/netI 0.0434
_diffrn_reflns_limit_h_max 14
_diffrn_reflns_limit_h_min -14
_diffrn_reflns_limit_k_max 14
_diffrn_reflns_limit_k_min -14
_diffrn_reflns_limit_l_max 18
_diffrn_reflns_limit_l_min -18
_diffrn_reflns_number 12755
_diffrn_reflns_theta_full 28.15
_diffrn_reflns_theta_max 28.15
_diffrn_reflns_theta_min 3.20
_diffrn_standards_decay_% 0
_exptl_absorpt_coefficient_mu 1.518
_exptl_absorpt_correction_T_max 0.7212
_exptl_absorpt_correction_T_min 0.6747
_exptl_absorpt_correction_type refdelf
_exptl_absorpt_process_details 'DIFABS, (Walker & Stuart, 1983)'
_exptl_crystal_colour yellow
_exptl_crystal_density_diffrn 1.973
_exptl_crystal_density_method 'not measured'
_exptl_crystal_description block
_exptl_crystal_F_000 796
_exptl_crystal_size_max 0.27
_exptl_crystal_size_mid 0.22
_exptl_crystal_size_min 0.22
_refine_diff_density_max 0.761
_refine_diff_density_min -0.615
_refine_diff_density_rms 0.086
_refine_ls_extinction_method none
_refine_ls_goodness_of_fit_ref 0.889
_refine_ls_hydrogen_treatment constr
_refine_ls_matrix_type full
_refine_ls_number_parameters 469
_refine_ls_number_reflns 6582
_refine_ls_number_restraints 41
_refine_ls_restrained_S_all 0.897
_refine_ls_R_factor_all 0.0402
_refine_ls_R_factor_gt 0.0300
_refine_ls_shift/su_max 0.001
_refine_ls_shift/su_mean 0.000
_refine_ls_structure_factor_coef Fsqd
_refine_ls_weighting_details 'calc w=1/[\s^2^(Fo^2^)+(0.0498P)^2^+0.0000P] where P=(Fo^2^+2Fc^2^)/3'
_refine_ls_weighting_scheme calc
_refine_ls_wR_factor_gt 0.0744
_refine_ls_wR_factor_ref 0.0762
_reflns_number_gt 4636
_reflns_number_total 6582
_reflns_threshold_expression >2sigma(I)
_cod_data_source_file b801231h.txt
_cod_data_source_block (4)
_cod_depositor_comments
;
The following automatic conversions were performed:
'_symmetry_cell_setting' value 'Triclinic' changed to 'triclinic'
according to '/home/saulius/struct/CIF-dictionaries/cif_core.dic'
dictionary named 'cif_core.dic' version 2.4.1 from 2010-06-29.

Automatic conversion script
Id: cif_fix_enum 1527 2010-12-29 10:47:43Z saulius 
;
_cod_original_sg_symbol_H-M P-1
_cod_database_code 7051942

loop_
_symmetry_equiv_pos_as_xyz
'x, y, z'
'-x, -y, -z'

loop_
_atom_site_label
_atom_site_type_symbol
_atom_site_fract_x
_atom_site_fract_y
_atom_site_fract_z
_atom_site_U_iso_or_equiv
_atom_site_adp_type
_atom_site_occupancy
_atom_site_symmetry_multiplicity
_atom_site_calc_flag
_atom_site_refinement_flags
_atom_site_disorder_assembly
_atom_site_disorder_group
Ag1 Ag 1.23609(2) 0.50174(3) 0.226222(17) 0.04091(8) Uani 1 1 d . . .
Ag2 Ag 0.89125(2) 0.38419(2) 0.208836(15) 0.03484(8) Uani 1 1 d . . .
N1 N 1.0600(2) 0.3940(3) 0.05819(17) 0.0295(5) Uani 1 1 d . . .
N2 N 0.9166(2) 0.3361(3) 0.05138(17) 0.0286(5) Uani 1 1 d . . .
N3 N 0.0710(2) -0.4210(3) -0.65784(17) 0.0333(6) Uani 1 1 d . . .
N4 N 0.2128(2) -0.3674(3) -0.65296(17) 0.0308(5) Uani 1 1 d . . .
N5 N 0.6362(3) 0.2814(3) 0.15334(19) 0.0370(6) Uani 1 1 d . . .
N6 N 0.5527(3) 0.1705(3) 0.07073(19) 0.0353(6) Uani 1 1 d . . .
O1 O 1.1836(3) 0.3062(3) 0.3156(2) 0.0582(7) Uani 1 1 d . . .
O2 O 0.9478(3) 0.2314(4) 0.3032(2) 0.0647(8) Uani 1 1 d . . .
O3 O 1.4983(4) 0.5845(4) 0.2720(3) 0.0852(11) Uani 1 1 d . . .
O4 O 1.4193(3) 0.6231(4) 0.1155(3) 0.0869(11) Uani 1 1 d . . .
F1 F 1.2230(4) 0.1797(6) 0.4702(4) 0.0697(18) Uani 0.60 1 d PD . .
F2 F 1.0305(8) 0.0123(4) 0.3499(4) 0.0667(17) Uani 0.60 1 d PD . .
F3 F 1.0064(8) 0.1216(8) 0.4670(5) 0.101(3) Uani 0.60 1 d PD . .
F1A F 1.2105(9) 0.1954(10) 0.4900(6) 0.158(8) Uani 0.40 1 d PD . .
F2A F 1.0725(14) 0.0277(7) 0.3541(7) 0.123(7) Uani 0.40 1 d PD . .
F3A F 0.9720(11) 0.0875(12) 0.4409(9) 0.112(5) Uani 0.40 1 d PD . .
F4 F 1.6851(9) 0.6474(11) 0.1177(7) 0.145(7) Uani 0.50 1 d PD . .
F5 F 1.7166(8) 0.8379(6) 0.1919(10) 0.126(6) Uani 0.50 1 d PD . .
F6 F 1.7775(6) 0.7105(12) 0.2847(6) 0.120(5) Uani 0.50 1 d PD . .
F6A F 1.7698(6) 0.6786(10) 0.2651(7) 0.090(3) Uani 0.50 1 d PD . .
F4A F 1.6769(9) 0.6815(12) 0.1042(5) 0.121(5) Uani 0.50 1 d PD . .
F5A F 1.7307(8) 0.8452(4) 0.2252(10) 0.104(4) Uani 0.50 1 d PD . .
C1 C 1.0842(3) 0.3651(3) -0.0256(2) 0.0317(6) Uani 1 1 d . . .
H1 H 1.1836 0.4081 -0.0211 0.038 Uiso 1 1 calc R . .
C2 C 0.9697(3) 0.2742(3) -0.1200(2) 0.0304(6) Uani 1 1 d . . .
H2 H 0.9916 0.2554 -0.1775 0.037 Uiso 1 1 calc R . .
C3 C 0.8237(3) 0.2124(3) -0.12726(19) 0.0257(5) Uani 1 1 d . . .
C4 C 0.8047(3) 0.2514(3) -0.0373(2) 0.0277(6) Uani 1 1 d . . .
H4 H 0.7063 0.2149 -0.0405 0.033 Uiso 1 1 calc R . .
C5 C 0.6930(3) 0.1072(3) -0.22081(19) 0.0253(5) Uani 1 1 d . . .
C6 C 0.7111(3) 0.0292(3) -0.2910(2) 0.0318(6) Uani 1 1 d . . .
H6 H 0.8079 0.0463 -0.2804 0.038 Uiso 1 1 calc R . .
C7 C 0.5889(3) -0.0730(3) -0.3760(2) 0.0327(7) Uani 1 1 d . . .
H7 H 0.6039 -0.1250 -0.4217 0.039 Uiso 1 1 calc R . .
C8 C 0.4438(3) -0.1004(3) -0.39507(19) 0.0271(6) Uani 1 1 d . . .
C9 C 0.4251(3) -0.0219(3) -0.3251(2) 0.0350(7) Uani 1 1 d . . .
H9 H 0.3284 -0.0383 -0.3362 0.042 Uiso 1 1 calc R . .
C10 C 0.5477(3) 0.0800(3) -0.2394(2) 0.0322(6) Uani 1 1 d . . .
H10 H 0.5328 0.1316 -0.1932 0.039 Uiso 1 1 calc R . .
C11 C 0.0515(3) -0.3715(4) -0.5786(2) 0.0391(8) Uani 1 1 d . . .
H11 H -0.0472 -0.4083 -0.5824 0.047 Uiso 1 1 calc R . .
C12 C 0.1672(3) -0.2686(3) -0.4902(2) 0.0373(7) Uani 1 1 d . . .
H12 H 0.1472 -0.2388 -0.4353 0.045 Uiso 1 1 calc R . .
C13 C 0.3123(3) -0.2113(3) -0.48530(19) 0.0279(6) Uani 1 1 d . . .
C14 C 0.3268(3) -0.2670(3) -0.5714(2) 0.0301(6) Uani 1 1 d . . .
H14 H 0.4236 -0.2308 -0.5713 0.036 Uiso 1 1 calc R . .
C15 C 0.5670(3) 0.3241(4) 0.1959(3) 0.0466(9) Uani 1 1 d . . .
H15 H 0.6266 0.4019 0.2532 0.056 Uiso 1 1 calc R . .
C16 C 0.4132(3) 0.2628(4) 0.1623(3) 0.0432(8) Uani 1 1 d . . .
H16 H 0.3699 0.2977 0.1959 0.052 Uiso 1 1 calc R . .
C17 C 0.3247(3) 0.1491(3) 0.0781(2) 0.0280(6) Uani 1 1 d . . .
C18 C 0.4043(3) 0.1077(3) 0.0359(2) 0.0328(6) Uani 1 1 d . . .
H18 H 0.3481 0.0298 -0.0211 0.039 Uiso 1 1 calc R . .
C19 C 0.0854(3) 0.0871(3) 0.0993(2) 0.0300(6) Uani 1 1 d . . .
H19 H 0.1430 0.1462 0.1671 0.036 Uiso 1 1 calc R . .
C20 C 0.1581(3) 0.0723(3) 0.0369(2) 0.0257(5) Uani 1 1 d . . .
C21 C 0.0698(3) -0.0167(3) -0.0635(2) 0.0298(6) Uani 1 1 d . . .
H21 H 0.1161 -0.0289 -0.1069 0.036 Uiso 1 1 calc R . .
C22 C 1.0717(4) 0.2393(3) 0.3351(2) 0.0428(8) Uani 1 1 d D . .
C23 C 1.0822(3) 0.1380(3) 0.4062(2) 0.0551(10) Uani 1 1 d D . .
C24 C 1.5139(3) 0.6272(3) 0.1968(3) 0.0487(9) Uani 1 1 d D . .
C25 C 1.6749(3) 0.7074(4) 0.1983(3) 0.0671(13) Uani 1 1 d D . .
N7 N 1.7258(8) 0.5114(7) 0.4420(5) 0.0513(15) Uani 0.50 1 d PD . .
C26 C 1.6288(9) 0.5013(9) 0.4594(6) 0.069(3) Uani 0.50 1 d PD . .
C27 C 1.506(4) 0.504(7) 0.483(2) 0.105(7) Uani 0.50 1 d PD . .

loop_
_atom_site_aniso_label
_atom_site_aniso_U_11
_atom_site_aniso_U_22
_atom_site_aniso_U_33
_atom_site_aniso_U_23
_atom_site_aniso_U_13
_atom_site_aniso_U_12
Ag1 0.02498(11) 0.05189(17) 0.03171(12) -0.00859(10) 0.00951(9) 0.01123(11)
Ag2 0.02035(10) 0.04230(15) 0.02832(11) -0.00392(9) 0.00574(8) 0.00900(9)
N1 0.0215(10) 0.0316(14) 0.0270(10) -0.0003(9) 0.0080(9) 0.0085(10)
N2 0.0231(10) 0.0317(14) 0.0254(10) -0.0008(9) 0.0089(9) 0.0106(10)
N3 0.0233(11) 0.0377(15) 0.0287(11) -0.0038(10) 0.0065(9) 0.0110(10)
N4 0.0242(11) 0.0320(14) 0.0262(10) -0.0018(9) 0.0086(9) 0.0081(10)
N5 0.0181(10) 0.0402(16) 0.0394(13) -0.0025(11) 0.0078(9) 0.0080(10)
N6 0.0208(11) 0.0370(16) 0.0404(13) -0.0003(11) 0.0117(10) 0.0097(10)
O1 0.0611(16) 0.0551(18) 0.0587(15) 0.0177(13) 0.0355(13) 0.0211(14)
O2 0.0689(18) 0.086(2) 0.0739(18) 0.0451(16) 0.0422(15) 0.0540(18)
O3 0.0562(18) 0.102(3) 0.077(2) 0.0250(19) 0.0413(17) 0.0141(18)
O4 0.0426(16) 0.089(3) 0.099(2) 0.005(2) 0.0043(17) 0.0271(18)
F1 0.072(4) 0.092(5) 0.082(4) 0.038(3) 0.034(3) 0.066(4)
F2 0.082(4) 0.038(3) 0.100(4) 0.020(3) 0.053(3) 0.034(2)
F3 0.173(8) 0.165(8) 0.118(5) 0.110(5) 0.126(5) 0.150(7)
F1A 0.161(14) 0.153(14) 0.078(7) 0.070(8) 0.013(8) 0.036(11)
F2A 0.149(12) 0.113(10) 0.242(16) 0.100(10) 0.162(12) 0.107(9)
F3A 0.137(9) 0.145(11) 0.194(12) 0.145(10) 0.144(10) 0.117(8)
F4 0.117(9) 0.265(16) 0.133(9) 0.060(10) 0.096(8) 0.124(11)
F5 0.043(4) 0.136(11) 0.156(8) 0.119(8) 0.033(4) 0.008(5)
F6 0.036(5) 0.152(10) 0.122(7) 0.076(7) 0.007(4) 0.022(5)
F6A 0.036(4) 0.110(7) 0.141(8) 0.071(6) 0.038(5) 0.043(5)
F4A 0.151(11) 0.210(13) 0.112(8) 0.094(9) 0.101(8) 0.137(11)
F5A 0.065(5) 0.047(5) 0.191(11) 0.028(5) 0.053(6) 0.018(4)
C1 0.0225(12) 0.0365(18) 0.0285(13) 0.0010(11) 0.0100(10) 0.0097(12)
C2 0.0272(13) 0.0378(18) 0.0247(12) 0.0030(11) 0.0128(10) 0.0138(12)
C3 0.0238(12) 0.0266(15) 0.0234(11) 0.0022(10) 0.0063(10) 0.0124(11)
C4 0.0233(12) 0.0284(16) 0.0268(12) 0.0010(11) 0.0087(10) 0.0106(11)
C5 0.0243(12) 0.0251(15) 0.0219(11) 0.0011(10) 0.0075(10) 0.0104(11)
C6 0.0247(13) 0.0391(18) 0.0307(13) 0.0005(12) 0.0100(11) 0.0166(13)
C7 0.0278(13) 0.0377(18) 0.0281(12) -0.0068(11) 0.0084(11) 0.0162(13)
C8 0.0244(12) 0.0301(16) 0.0214(11) -0.0014(10) 0.0062(10) 0.0122(11)
C9 0.0258(13) 0.0426(19) 0.0327(13) -0.0049(12) 0.0079(11) 0.0178(13)
C10 0.0266(13) 0.0373(17) 0.0285(12) -0.0060(11) 0.0089(11) 0.0154(12)
C11 0.0237(13) 0.047(2) 0.0363(14) -0.0074(13) 0.0099(11) 0.0131(13)
C12 0.0258(13) 0.0438(19) 0.0342(14) -0.0077(13) 0.0106(11) 0.0136(13)
C13 0.0245(12) 0.0296(16) 0.0236(11) -0.0010(10) 0.0058(10) 0.0121(11)
C14 0.0228(12) 0.0314(17) 0.0275(12) -0.0003(11) 0.0095(10) 0.0079(11)
C15 0.0230(13) 0.053(2) 0.0423(16) -0.0146(15) 0.0060(12) 0.0098(14)
C16 0.0257(14) 0.043(2) 0.0511(17) -0.0090(15) 0.0148(13) 0.0116(13)
C17 0.0186(11) 0.0286(16) 0.0327(13) 0.0054(11) 0.0102(10) 0.0088(11)
C18 0.0213(12) 0.0349(17) 0.0357(14) -0.0008(12) 0.0121(11) 0.0092(12)
C19 0.0227(12) 0.0327(17) 0.0290(12) -0.0012(11) 0.0090(10) 0.0112(12)
C20 0.0184(11) 0.0257(15) 0.0318(12) 0.0060(10) 0.0107(10) 0.0098(11)
C21 0.0244(13) 0.0357(17) 0.0305(13) 0.0035(11) 0.0135(11) 0.0147(12)
C22 0.058(2) 0.045(2) 0.0368(15) 0.0092(14) 0.0277(15) 0.0291(17)
C23 0.068(3) 0.066(3) 0.067(2) 0.031(2) 0.046(2) 0.047(2)
C24 0.0300(16) 0.040(2) 0.072(2) -0.0008(17) 0.0242(17) 0.0124(14)
C25 0.0391(19) 0.091(4) 0.082(3) 0.040(3) 0.033(2) 0.033(2)
N7 0.059(4) 0.052(4) 0.043(3) 0.013(3) 0.022(3) 0.027(3)
C26 0.079(6) 0.048(6) 0.042(4) 0.011(3) -0.007(4) 0.024(5)
C27 0.074(8) 0.172(13) 0.059(17) 0.015(19) 0.007(10) 0.068(10)

loop_
_atom_type_symbol
_atom_type_description
_atom_type_scat_dispersion_real
_atom_type_scat_dispersion_imag
_atom_type_scat_source
C C 0.0033 0.0016 'International Tables Vol C Tables 4.2.6.8 and 6.1.1.4'
H H 0.0000 0.0000 'International Tables Vol C Tables 4.2.6.8 and 6.1.1.4'
N N 0.0061 0.0033 'International Tables Vol C Tables 4.2.6.8 and 6.1.1.4'
O O 0.0106 0.0060 'International Tables Vol C Tables 4.2.6.8 and 6.1.1.4'
F F 0.0171 0.0103 'International Tables Vol C Tables 4.2.6.8 and 6.1.1.4'
Ag Ag -0.8971 1.1015 'International Tables Vol C Tables 4.2.6.8 and 6.1.1.4'

loop_
_geom_angle_atom_site_label_1
_geom_angle_atom_site_label_2
_geom_angle_atom_site_label_3
_geom_angle
_geom_angle_site_symmetry_1
_geom_angle_site_symmetry_3
_geom_angle_publ_flag
N1 Ag1 N4 122.97(8) . 1_666 ?
N1 Ag1 O3 122.88(10) . . ?
N4 Ag1 O3 108.36(11) 1_666 . ?
N1 Ag1 O1 102.42(9) . . ?
N4 Ag1 O1 93.55(9) 1_666 . ?
O3 Ag1 O1 97.33(12) . . ?
N1 Ag1 Ag2 66.65(6) . . ?
N4 Ag1 Ag2 65.48(6) 1_666 . ?
O3 Ag1 Ag2 169.47(8) . . ?
O1 Ag1 Ag2 75.13(7) . . ?
N5 Ag2 N3 127.43(8) . 1_666 ?
N5 Ag2 N2 101.36(8) . . ?
N3 Ag2 N2 122.90(8) 1_666 . ?
N5 Ag2 O2 103.71(11) . . ?
N3 Ag2 O2 93.71(11) 1_666 . ?
N2 Ag2 O2 102.41(9) . . ?
N5 Ag2 Ag1 165.59(6) . . ?
N3 Ag2 Ag1 65.20(6) 1_666 . ?
N2 Ag2 Ag1 64.24(5) . . ?
O2 Ag2 Ag1 80.47(7) . . ?
C1 N1 N2 118.8(2) . . ?
C1 N1 Ag1 126.55(17) . . ?
N2 N1 Ag1 113.72(15) . . ?
C4 N2 N1 119.8(2) . . ?
C4 N2 Ag2 124.92(17) . . ?
N1 N2 Ag2 115.06(15) . . ?
C11 N3 N4 117.9(2) . . ?
C11 N3 Ag2 125.87(19) . 1_444 ?
N4 N3 Ag2 115.43(15) . 1_444 ?
C14 N4 N3 120.1(2) . . ?
C14 N4 Ag1 124.69(18) . 1_444 ?
N3 N4 Ag1 113.74(16) . 1_444 ?
C15 N5 N6 118.6(2) . . ?
C15 N5 Ag2 124.50(19) . . ?
N6 N5 Ag2 116.88(17) . . ?
C18 N6 N5 118.9(2) . . ?
C22 O1 Ag1 127.1(2) . . ?
C22 O2 Ag2 124.6(2) . . ?
C24 O3 Ag1 100.6(2) . . ?
N1 C1 C2 123.3(2) . . ?
N1 C1 H1 118.3 . . ?
C2 C1 H1 118.3 . . ?
C3 C2 C1 118.5(2) . . ?
C3 C2 H2 120.8 . . ?
C1 C2 H2 120.8 . . ?
C2 C3 C4 115.6(2) . . ?
C2 C3 C5 123.6(2) . . ?
C4 C3 C5 120.7(2) . . ?
N2 C4 C3 124.0(2) . . ?
N2 C4 H4 118.0 . . ?
C3 C4 H4 118.0 . . ?
C6 C5 C10 118.0(2) . . ?
C6 C5 C3 120.7(2) . . ?
C10 C5 C3 121.2(2) . . ?
C7 C6 C5 121.0(2) . . ?
C7 C6 H6 119.5 . . ?
C5 C6 H6 119.5 . . ?
C6 C7 C8 121.2(2) . . ?
C6 C7 H7 119.4 . . ?
C8 C7 H7 119.4 . . ?
C7 C8 C9 118.0(2) . . ?
C7 C8 C13 121.3(2) . . ?
C9 C8 C13 120.7(2) . . ?
C10 C9 C8 120.8(2) . . ?
C10 C9 H9 119.6 . . ?
C8 C9 H9 119.6 . . ?
C9 C10 C5 121.0(2) . . ?
C9 C10 H10 119.5 . . ?
C5 C10 H10 119.5 . . ?
N3 C11 C12 124.4(3) . . ?
N3 C11 H11 117.8 . . ?
C12 C11 H11 117.8 . . ?
C13 C12 C11 118.2(2) . . ?
C13 C12 H12 120.9 . . ?
C11 C12 H12 120.9 . . ?
C12 C13 C14 115.1(2) . . ?
C12 C13 C8 122.6(2) . . ?
C14 C13 C8 122.2(2) . . ?
N4 C14 C13 124.3(2) . . ?
N4 C14 H14 117.9 . . ?
C13 C14 H14 117.9 . . ?
N5 C15 C16 124.6(3) . . ?
N5 C15 H15 117.7 . . ?
C16 C15 H15 117.7 . . ?
C17 C16 C15 118.2(3) . . ?
C17 C16 H16 120.9 . . ?
C15 C16 H16 120.9 . . ?
C16 C17 C18 114.8(2) . . ?
C16 C17 C20 122.9(2) . . ?
C18 C17 C20 122.2(2) . . ?
N6 C18 C17 124.9(3) . . ?
N6 C18 H18 117.6 . . ?
C17 C18 H18 117.6 . . ?
C21 C19 C20 121.4(2) 2 . ?
C21 C19 H19 119.3 2 . ?
C20 C19 H19 119.3 . . ?
C19 C20 C21 118.2(2) . . ?
C19 C20 C17 119.9(2) . . ?
C21 C20 C17 121.9(2) . . ?
C19 C21 C20 120.4(2) 2 . ?
C19 C21 H21 119.8 2 . ?
C20 C21 H21 119.8 . . ?
O1 C22 O2 131.8(3) . . ?
O1 C22 C23 114.7(3) . . ?
O2 C22 C23 113.3(3) . . ?
F1A C23 F3A 107.2(4) . . ?
F3 C23 F2 107.2(4) . . ?
F3 C23 F1 106.4(4) . . ?
F2 C23 F1 105.2(3) . . ?
F1A C23 F2A 105.9(4) . . ?
F3A C23 F2A 106.1(4) . . ?
F3 C23 C22 113.0(3) . . ?
F1A C23 C22 113.2(4) . . ?
F3A C23 C22 112.5(4) . . ?
F2 C23 C22 111.8(3) . . ?
F1 C23 C22 112.7(3) . . ?
F2A C23 C22 111.5(4) . . ?
O3 C24 O4 129.5(3) . . ?
O3 C24 C25 118.3(3) . . ?
O4 C24 C25 112.1(3) . . ?
F6A C25 F4A 107.3(4) . . ?
F5 C25 F6 107.4(4) . . ?
F5 C25 F4 107.1(4) . . ?
F6 C25 F4 105.9(4) . . ?
F6A C25 F5A 107.4(4) . . ?
F4A C25 F5A 106.2(4) . . ?
F6A C25 C24 113.4(4) . . ?
F5 C25 C24 112.2(4) . . ?
F4A C25 C24 112.0(4) . . ?
F6 C25 C24 112.6(4) . . ?
F4 C25 C24 111.2(4) . . ?
F5A C25 C24 110.2(3) . . ?
N7 C26 C27 174(3) . . ?

loop_
_geom_bond_atom_site_label_1
_geom_bond_atom_site_label_2
_geom_bond_distance
_geom_bond_site_symmetry_2
_geom_bond_publ_flag
Ag1 N1 2.288(2) . ?
Ag1 N4 2.317(2) 1_666 ?
Ag1 O3 2.401(3) . ?
Ag1 O1 2.481(3) . ?
Ag1 Ag2 3.2786(5) . ?
Ag2 N5 2.287(2) . ?
Ag2 N3 2.304(2) 1_666 ?
Ag2 N2 2.347(2) . ?
Ag2 O2 2.374(3) . ?
N1 C1 1.323(3) . ?
N1 N2 1.356(3) . ?
N2 C4 1.319(3) . ?
N3 C11 1.322(3) . ?
N3 N4 1.352(3) . ?
N3 Ag2 2.304(2) 1_444 ?
N4 C14 1.325(3) . ?
N4 Ag1 2.317(2) 1_444 ?
N5 C15 1.318(4) . ?
N5 N6 1.348(3) . ?
N6 C18 1.327(3) . ?
O1 C22 1.228(4) . ?
O2 C22 1.237(4) . ?
O3 C24 1.190(5) . ?
O4 C24 1.235(5) . ?
F1 C23 1.334(4) . ?
F2 C23 1.332(4) . ?
F3 C23 1.321(4) . ?
F1A C23 1.327(4) . ?
F2A C23 1.339(4) . ?
F3A C23 1.327(4) . ?
F4 C25 1.333(4) . ?
F5 C25 1.326(4) . ?
F6 C25 1.330(4) . ?
F6A C25 1.319(4) . ?
F4A C25 1.327(4) . ?
F5A C25 1.345(4) . ?
C1 C2 1.393(4) . ?
C1 H1 0.9400 . ?
C2 C3 1.378(4) . ?
C2 H2 0.9400 . ?
C3 C4 1.405(3) . ?
C3 C5 1.482(3) . ?
C4 H4 0.9400 . ?
C5 C6 1.393(3) . ?
C5 C10 1.398(4) . ?
C6 C7 1.383(4) . ?
C6 H6 0.9400 . ?
C7 C8 1.394(4) . ?
C7 H7 0.9400 . ?
C8 C9 1.399(3) . ?
C8 C13 1.483(3) . ?
C9 C10 1.388(4) . ?
C9 H9 0.9400 . ?
C10 H10 0.9400 . ?
C11 C12 1.390(4) . ?
C11 H11 0.9400 . ?
C12 C13 1.382(4) . ?
C12 H12 0.9400 . ?
C13 C14 1.403(3) . ?
C14 H14 0.9400 . ?
C15 C16 1.379(4) . ?
C15 H15 0.9400 . ?
C16 C17 1.378(4) . ?
C16 H16 0.9400 . ?
C17 C18 1.406(4) . ?
C17 C20 1.486(3) . ?
C18 H18 0.9400 . ?
C19 C21 1.386(4) 2 ?
C19 C20 1.395(3) . ?
C19 H19 0.9400 . ?
C20 C21 1.399(4) . ?
C21 C19 1.386(4) 2 ?
C21 H21 0.9400 . ?
C22 C23 1.550(3) . ?
C24 C25 1.552(3) . ?
N7 C26 1.116(4) . ?
C26 C27 1.493(4) . ?

loop_
_geom_torsion_atom_site_label_1
_geom_torsion_atom_site_label_2
_geom_torsion_atom_site_label_3
_geom_torsion_atom_site_label_4
_geom_torsion
_geom_torsion_site_symmetry_1
_geom_torsion_site_symmetry_2
_geom_torsion_site_symmetry_3
_geom_torsion_site_symmetry_4
_geom_torsion_publ_flag
N1 Ag1 Ag2 N5 3.3(3) . . . . ?
N4 Ag1 Ag2 N5 151.4(3) 1_666 . . . ?
O3 Ag1 Ag2 N5 -152.7(6) . . . . ?
O1 Ag1 Ag2 N5 -107.6(3) . . . . ?
N1 Ag1 Ag2 N3 -149.84(11) . . . 1_666 ?
N4 Ag1 Ag2 N3 -1.79(11) 1_666 . . 1_666 ?
O3 Ag1 Ag2 N3 54.1(6) . . . 1_666 ?
O1 Ag1 Ag2 N3 99.25(10) . . . 1_666 ?
N1 Ag1 Ag2 N2 2.70(10) . . . . ?
N4 Ag1 Ag2 N2 150.75(10) 1_666 . . . ?
O3 Ag1 Ag2 N2 -153.3(6) . . . . ?
O1 Ag1 Ag2 N2 -108.21(10) . . . . ?
N1 Ag1 Ag2 O2 111.54(11) . . . . ?
N4 Ag1 Ag2 O2 -100.41(11) 1_666 . . . ?
O3 Ag1 Ag2 O2 -44.5(6) . . . . ?
O1 Ag1 Ag2 O2 0.63(10) . . . . ?
N4 Ag1 N1 C1 151.9(2) 1_666 . . . ?
O3 Ag1 N1 C1 1.8(3) . . . . ?
O1 Ag1 N1 C1 -105.5(3) . . . . ?
Ag2 Ag1 N1 C1 -173.1(3) . . . . ?
N4 Ag1 N1 N2 -39.6(2) 1_666 . . . ?
O3 Ag1 N1 N2 170.3(2) . . . . ?
O1 Ag1 N1 N2 63.0(2) . . . . ?
Ag2 Ag1 N1 N2 -4.60(17) . . . . ?
C1 N1 N2 C4 0.9(4) . . . . ?
Ag1 N1 N2 C4 -168.6(2) . . . . ?
C1 N1 N2 Ag2 176.0(2) . . . . ?
Ag1 N1 N2 Ag2 6.5(2) . . . . ?
N5 Ag2 N2 C4 -9.6(3) . . . . ?
N3 Ag2 N2 C4 -159.9(2) 1_666 . . . ?
O2 Ag2 N2 C4 97.4(2) . . . . ?
Ag1 Ag2 N2 C4 170.2(3) . . . . ?
N5 Ag2 N2 N1 175.5(2) . . . . ?
N3 Ag2 N2 N1 25.3(2) 1_666 . . . ?
O2 Ag2 N2 N1 -77.5(2) . . . . ?
Ag1 Ag2 N2 N1 -4.62(17) . . . . ?
C11 N3 N4 C14 -1.0(4) . . . . ?
Ag2 N3 N4 C14 -171.1(2) 1_444 . . . ?
C11 N3 N4 Ag1 165.8(2) . . . 1_444 ?
Ag2 N3 N4 Ag1 -4.3(3) 1_444 . . 1_444 ?
N3 Ag2 N5 C15 -1.8(4) 1_666 . . . ?
N2 Ag2 N5 C15 -150.1(3) . . . . ?
O2 Ag2 N5 C15 103.9(3) . . . . ?
Ag1 Ag2 N5 C15 -150.7(3) . . . . ?
N3 Ag2 N5 N6 177.6(2) 1_666 . . . ?
N2 Ag2 N5 N6 29.3(2) . . . . ?
O2 Ag2 N5 N6 -76.7(2) . . . . ?
Ag1 Ag2 N5 N6 28.7(5) . . . . ?
C15 N5 N6 C18 -0.6(5) . . . . ?
Ag2 N5 N6 C18 -180.0(2) . . . . ?
N1 Ag1 O1 C22 -67.8(3) . . . . ?
N4 Ag1 O1 C22 57.1(3) 1_666 . . . ?
O3 Ag1 O1 C22 166.1(3) . . . . ?
Ag2 Ag1 O1 C22 -6.4(3) . . . . ?
N5 Ag2 O2 C22 170.3(3) . . . . ?
N3 Ag2 O2 C22 -59.7(3) 1_666 . . . ?
N2 Ag2 O2 C22 65.1(3) . . . . ?
Ag1 Ag2 O2 C22 4.4(3) . . . . ?
N1 Ag1 O3 C24 37.9(3) . . . . ?
N4 Ag1 O3 C24 -115.9(3) 1_666 . . . ?
O1 Ag1 O3 C24 147.9(3) . . . . ?
Ag2 Ag1 O3 C24 -168.4(4) . . . . ?
N2 N1 C1 C2 -2.2(5) . . . . ?
Ag1 N1 C1 C2 165.8(2) . . . . ?
N1 C1 C2 C3 0.8(5) . . . . ?
C1 C2 C3 C4 1.7(4) . . . . ?
C1 C2 C3 C5 -176.0(3) . . . . ?
N1 N2 C4 C3 1.8(5) . . . . ?
Ag2 N2 C4 C3 -172.8(2) . . . . ?
C2 C3 C4 N2 -3.0(4) . . . . ?
C5 C3 C4 N2 174.7(3) . . . . ?
C2 C3 C5 C6 22.6(5) . . . . ?
C4 C3 C5 C6 -154.9(3) . . . . ?
C2 C3 C5 C10 -159.6(3) . . . . ?
C4 C3 C5 C10 22.9(4) . . . . ?
C10 C5 C6 C7 -0.6(5) . . . . ?
C3 C5 C6 C7 177.3(3) . . . . ?
C5 C6 C7 C8 0.7(5) . . . . ?
C6 C7 C8 C9 -0.4(5) . . . . ?
C6 C7 C8 C13 -179.1(3) . . . . ?
C7 C8 C9 C10 0.0(5) . . . . ?
C13 C8 C9 C10 178.7(3) . . . . ?
C8 C9 C10 C5 0.1(5) . . . . ?
C6 C5 C10 C9 0.1(5) . . . . ?
C3 C5 C10 C9 -177.7(3) . . . . ?
N4 N3 C11 C12 -0.5(5) . . . . ?
Ag2 N3 C11 C12 168.5(3) 1_444 . . . ?
N3 C11 C12 C13 1.6(6) . . . . ?
C11 C12 C13 C14 -1.2(5) . . . . ?
C11 C12 C13 C8 179.6(3) . . . . ?
C7 C8 C13 C12 160.8(3) . . . . ?
C9 C8 C13 C12 -17.8(5) . . . . ?
C7 C8 C13 C14 -18.4(5) . . . . ?
C9 C8 C13 C14 163.0(3) . . . . ?
N3 N4 C14 C13 1.3(5) . . . . ?
Ag1 N4 C14 C13 -163.9(2) 1_444 . . . ?
C12 C13 C14 N4 -0.2(5) . . . . ?
C8 C13 C14 N4 179.0(3) . . . . ?
N6 N5 C15 C16 0.3(6) . . . . ?
Ag2 N5 C15 C16 179.7(3) . . . . ?
N5 C15 C16 C17 -0.2(6) . . . . ?
C15 C16 C17 C18 0.4(5) . . . . ?
C15 C16 C17 C20 178.3(3) . . . . ?
N5 N6 C18 C17 0.8(5) . . . . ?
C16 C17 C18 N6 -0.7(5) . . . . ?
C20 C17 C18 N6 -178.6(3) . . . . ?
C21 C19 C20 C21 -0.3(5) 2 . . . ?
C21 C19 C20 C17 -179.8(3) 2 . . . ?
C16 C17 C20 C19 -18.2(5) . . . . ?
C18 C17 C20 C19 159.5(3) . . . . ?
C16 C17 C20 C21 162.3(3) . . . . ?
C18 C17 C20 C21 -20.0(5) . . . . ?
C19 C20 C21 C19 0.3(5) . . . 2 ?
C17 C20 C21 C19 179.8(3) . . . 2 ?
Ag1 O1 C22 O2 13.7(5) . . . . ?
Ag1 O1 C22 C23 -171.35(18) . . . . ?
Ag2 O2 C22 O1 -12.3(5) . . . . ?
Ag2 O2 C22 C23 172.71(19) . . . . ?
O1 C22 C23 F3 148.2(5) . . . . ?
O2 C22 C23 F3 -35.9(6) . . . . ?
O1 C22 C23 F2 -90.8(5) . . . . ?
O2 C22 C23 F2 85.2(4) . . . . ?
O1 C22 C23 F1 27.5(4) . . . . ?
O2 C22 C23 F1 -156.6(4) . . . . ?
Ag1 O3 C24 O4 -3.3(5) . . . . ?
Ag1 O3 C24 C25 173.1(2) . . . . ?
O3 C24 C25 F5 -117.4(7) . . . . ?
O4 C24 C25 F5 59.6(6) . . . . ?
O3 C24 C25 F6 4.0(7) . . . . ?
O4 C24 C25 F6 -179.0(6) . . . . ?
O3 C24 C25 F4 122.6(7) . . . . ?
O4 C24 C25 F4 -60.4(7) . . . . ?
